data_4022952
loop_
_publ_author_name
'Maria Chiara Aversa'
'Anna Barattucci'
'Paola Bonaccorsi'
'Cristina Faggi'
'Teresa Papalia'

_publ_section_title
;
 Thiacyclophane Cages and Related Bi- and Tripodal Molecules
 via Transient Polysulfenic Acids
;
_journal_name_full 'Journal of Organic Chemistry'
_journal_page_first 4486
_journal_page_last 4496
_journal_paper_doi 10.1021/jo070449b
_journal_volume 72
_journal_year 2007
_chemical_formula_sum 'C19 H17 Cl3 O2 S2'
_chemical_formula_weight 447.80
_chemical_name_systematic
;
 Meso-1,12-dimethylene-2,11-dithia[3.3]metacyclophane 2,11-dioxide
;
_space_group_IT_number 14
_symmetry_cell_setting monoclinic
_symmetry_space_group_name_Hall '-P 2yn'
_symmetry_space_group_name_H-M 'P 1 21/n 1'
_atom_sites_solution_hydrogens geom
_atom_sites_solution_primary direct
_atom_sites_solution_secondary difmap
_audit_creation_date
;
'Thu Jan 26 17:38:21 2006'
;
_audit_creation_method
;
CrysAlis RED, Oxford Diffraction Ltd.,
Version 1.171.27p20 beta (release 16-09-2005 CrysAlis171 .NET)
(compiled Sep 16 2005,17:54:02)
;
_cell_angle_alpha 90.000(5)
_cell_angle_beta 92.810(6)
_cell_angle_gamma 90.000(5)
_cell_formula_units_Z 4
_cell_length_a 10.787(1)
_cell_length_b 13.238(1)
_cell_length_c 14.494(1)
_cell_measurement_temperature 298(2)
_cell_volume 2067.2(3)
_computing_cell_refinement
;
CrysAlis RED, Oxford Diffraction Ltd.,
Version 1.171.27p20 beta (release 16-09-2005 CrysAlis171 .NET)
(compiled Sep 16 2005,17:54:02)
;
_computing_data_collection
;
CrysAlis CCD, Oxford Diffraction Ltd.,
Version 1.171.27p20 beta (release 16-09-2005 CrysAlis171 .NET)
(compiled Sep 16 2005,17:54:02)
;
_computing_data_reduction
;
CrysAlis RED, Oxford Diffraction Ltd.,
Version 1.171.27p20 beta (release 16-09-2005 CrysAlis171 .NET)
(compiled Sep 16 2005,17:54:02)
;
_computing_molecular_graphics Ortep3
_computing_publication_material Ciftab
_computing_structure_refinement 'SHELXL-97 (Sheldrick, 1997)'
_computing_structure_solution 'Sir2002(J.Applied Crystallography,2003)'
_diffrn_ambient_temperature 298(2)
_diffrn_detector_area_resol_mean 16.4547
_diffrn_measured_fraction_theta_full 0.990
_diffrn_measured_fraction_theta_max 0.990
_diffrn_measurement_details
;
  1 omega   -7.26   89.74   1.0000   10.0000
omega____ theta____ kappa____ phi______ omega'___ theta'___ frames
    -       20.7362   70.0000    0.0000    0.0000    0.0000 97

  2 omega   -7.26   89.74   1.0000   10.0000
omega____ theta____ kappa____ phi______ omega'___ theta'___ frames
    -       20.7362   70.0000  120.0000    0.0000    0.0000 97

  3 omega   -7.26   89.74   1.0000   10.0000
omega____ theta____ kappa____ phi______ omega'___ theta'___ frames
    -       20.7362   70.0000  240.0000    0.0000    0.0000 97

  4 omega  -49.06   47.94   1.0000   10.0000
omega____ theta____ kappa____ phi______ omega'___ theta'___ frames
    -       20.7362  -70.0000    0.0000    0.0000    0.0000 97

  5 omega  -49.06   47.94   1.0000   10.0000
omega____ theta____ kappa____ phi______ omega'___ theta'___ frames
    -       20.7362  -70.0000  120.0000    0.0000    0.0000 97

  6 omega  -49.06   47.94   1.0000   10.0000
omega____ theta____ kappa____ phi______ omega'___ theta'___ frames
    -       20.7362  -70.0000  240.0000    0.0000    0.0000 97
;
_diffrn_measurement_device_type 'Xcalibur3 MoK\a (Oxford Diffraction)'
_diffrn_measurement_method 'omega scan'
_diffrn_orient_matrix_UB_11 -0.0013734561
_diffrn_orient_matrix_UB_12 0.0356785181
_diffrn_orient_matrix_UB_13 0.0364385159
_diffrn_orient_matrix_UB_21 0.0312629908
_diffrn_orient_matrix_UB_22 -0.0348138269
_diffrn_orient_matrix_UB_23 0.0301922064
_diffrn_orient_matrix_UB_31 0.0579216751
_diffrn_orient_matrix_UB_32 0.0196398796
_diffrn_orient_matrix_UB_33 -0.0127028973
_diffrn_radiation_monochromator graphite
_diffrn_radiation_source 'Enhance (Mo) X-Ray Source'
_diffrn_radiation_type MoK\a
_diffrn_radiation_wavelength 0.71069
_diffrn_reflns_av_R_equivalents 0.0569
_diffrn_reflns_av_sigmaI/netI 0.0400
_diffrn_reflns_limit_h_max 11
_diffrn_reflns_limit_h_min -11
_diffrn_reflns_limit_k_max 14
_diffrn_reflns_limit_k_min -14
_diffrn_reflns_limit_l_max 15
_diffrn_reflns_limit_l_min -15
_diffrn_reflns_number 15017
_diffrn_reflns_theta_full 22.72
_diffrn_reflns_theta_max 22.72
_diffrn_reflns_theta_min 4.08
_exptl_absorpt_coefficient_mu 0.656
_exptl_absorpt_correction_T_max 1.1402
_exptl_absorpt_correction_T_min 0.8487
_exptl_absorpt_correction_type empirical
_exptl_absorpt_process_details
;
CrysAlis RED, Oxford Diffraction Ltd.,
Version 1.171.27p20 beta (release 16-09-2005 CrysAlis171 .NET)
(compiled Sep 16 2005,17:54:02)
Empirical absorption correction using spherical harmonics,
implemented in SCALE3 ABSPACK scaling algorithm.
;
_exptl_crystal_colour white
_exptl_crystal_density_diffrn 1.439
_exptl_crystal_density_meas ?
_exptl_crystal_density_method .
_exptl_crystal_description rhombohedric
_exptl_crystal_F_000 920
_exptl_crystal_size_max 0.25
_exptl_crystal_size_mid 0.22
_exptl_crystal_size_min 0.19
_refine_diff_density_max 0.353
_refine_diff_density_min -0.358
_refine_diff_density_rms 0.049
_refine_ls_extinction_coef 0.0035(13)
_refine_ls_extinction_expression Fc^*^=kFc[1+0.001xFc^2^\l^3^/sin(2\q)]^-1/4^
_refine_ls_extinction_method SHELXL
_refine_ls_goodness_of_fit_ref 1.161
_refine_ls_hydrogen_treatment mixed
_refine_ls_matrix_type full
_refine_ls_number_parameters 304
_refine_ls_number_reflns 2749
_refine_ls_number_restraints 0
_refine_ls_restrained_S_all 1.161
_refine_ls_R_factor_all 0.0854
_refine_ls_R_factor_gt 0.0636
_refine_ls_shift/su_max 0.010
_refine_ls_shift/su_mean 0.001
_refine_ls_structure_factor_coef Fsqd
_refine_ls_weighting_details 'calc w=1/[\s^2^(Fo^2^)+(0.0684P)^2^+1.2651P] where P=(Fo^2^+2Fc^2^)/3'
_refine_ls_weighting_scheme calc
_refine_ls_wR_factor_gt 0.1430
_refine_ls_wR_factor_ref 0.1569
_reflns_number_gt 2189
_reflns_number_total 2749
_reflns_threshold_expression >2sigma(I)
_cod_data_source_file jo070449bsi20070305_035911.cif
_cod_data_source_block xcalibur
_cod_depositor_comments
;
The following automatic conversions were performed:
'_symmetry_cell_setting' value 'Monoclinic' changed to 'monoclinic'
according to '/home/saulius/struct/CIF-dictionaries/cif_core.dic'
dictionary named 'cif_core.dic' version 2.4.1 from 2010-06-29.

Automatic conversion script
Id: cif_fix_enum 1527 2010-12-29 10:47:43Z saulius 
;
_cod_original_sg_symbol_H-M 'P 21/n'
_cod_database_code 4022952

loop_
_symmetry_equiv_pos_as_xyz
'x, y, z'
'-x+1/2, y+1/2, -z+1/2'
'-x, -y, -z'
'x-1/2, -y-1/2, z-1/2'

loop_
_atom_site_label
_atom_site_type_symbol
_atom_site_fract_x
_atom_site_fract_y
_atom_site_fract_z
_atom_site_U_iso_or_equiv
_atom_site_adp_type
_atom_site_occupancy
_atom_site_symmetry_multiplicity
_atom_site_calc_flag
O1 O 0.8729(3) -0.0700(3) 0.4516(2) 0.0605(10) Uani 1 1 d
O2 O 0.5921(3) -0.1101(3) 1.0610(2) 0.0696(11) Uani 1 1 d
S2 S 0.89702(11) -0.09243(9) 0.55177(8) 0.0479(4) Uani 1 1 d
S11 S 0.69338(12) -0.11391(10) 0.99522(8) 0.0548(4) Uani 1 1 d
Cl1 Cl 0.2651(3) -0.1938(2) 0.6781(2) 0.1625(11) Uani 1 1 d
Cl2 Cl 0.43815(18) -0.0667(2) 0.59196(14) 0.1252(9) Uani 1 1 d
Cl3 Cl 0.34334(16) -0.00669(15) 0.76365(12) 0.0936(6) Uani 1 1 d
C8 C 0.7869(4) 0.0223(3) 0.8683(3) 0.0456(12) Uani 1 1 d
C7 C 0.9068(5) 0.0412(4) 0.8999(4) 0.0567(15) Uani 1 1 d
C6 C 1.0013(6) 0.0514(4) 0.8406(4) 0.0611(15) Uani 1 1 d
C5 C 0.9772(5) 0.0416(4) 0.7466(4) 0.0538(13) Uani 1 1 d
C4 C 0.8567(4) 0.0235(3) 0.7119(3) 0.0431(11) Uani 1 1 d
C9 C 0.7617(5) 0.0157(3) 0.7734(3) 0.0422(12) Uani 1 1 d
C3 C 0.8297(6) 0.0163(4) 0.6097(3) 0.0483(12) Uani 1 1 d
C1 C 0.7863(4) -0.1867(3) 0.5821(3) 0.0446(12) Uani 1 1 d
C19 C 0.7012(6) -0.2150(5) 0.5196(5) 0.0671(16) Uani 1 1 d
C17 C 0.8048(4) -0.2205(3) 0.6795(3) 0.0418(11) Uani 1 1 d
C16 C 0.9203(5) -0.2560(4) 0.7126(4) 0.0503(13) Uani 1 1 d
C15 C 0.9416(5) -0.2748(4) 0.8046(4) 0.0574(14) Uani 1 1 d
C14 C 0.8513(5) -0.2552(4) 0.8665(4) 0.0519(13) Uani 1 1 d
C13 C 0.7350(4) -0.2220(3) 0.8353(3) 0.0431(11) Uani 1 1 d
C18 C 0.7113(5) -0.2079(3) 0.7413(3) 0.0420(12) Uani 1 1 d
C12 C 0.6399(5) -0.1936(3) 0.8999(3) 0.0474(12) Uani 1 1 d
C20 C 0.5227(6) -0.2194(5) 0.8958(5) 0.0643(16) Uani 1 1 d
C10 C 0.6865(6) 0.0083(4) 0.9355(4) 0.0586(15) Uani 1 1 d
C21 C 0.3080(6) -0.0704(5) 0.6607(5) 0.0788(18) Uani 1 1 d
H16 H 0.979(5) -0.270(4) 0.672(3) 0.057(15) Uiso 1 1 d
H5 H 1.035(5) 0.045(4) 0.701(4) 0.062(15) Uiso 1 1 d
H18 H 0.638(4) -0.175(3) 0.722(3) 0.045(13) Uiso 1 1 d
H3A H 0.743(5) 0.011(3) 0.599(3) 0.052(14) Uiso 1 1 d
H6 H 1.085(5) 0.061(4) 0.859(4) 0.072(17) Uiso 1 1 d
H9 H 0.670(5) 0.002(4) 0.750(3) 0.067(15) Uiso 1 1 d
H7 H 0.922(4) 0.041(3) 0.953(3) 0.033(14) Uiso 1 1 d
H19A H 0.707(5) -0.181(4) 0.455(4) 0.076(17) Uiso 1 1 d
H3B H 0.874(5) 0.076(4) 0.571(4) 0.072(15) Uiso 1 1 d
H20A H 0.469(5) -0.202(4) 0.935(4) 0.058(16) Uiso 1 1 d
H15 H 1.020(5) -0.303(4) 0.825(3) 0.061(15) Uiso 1 1 d
H10A H 0.696(5) 0.058(4) 0.993(4) 0.078(17) Uiso 1 1 d
H20B H 0.494(4) -0.262(4) 0.849(4) 0.061(16) Uiso 1 1 d
H14 H 0.869(5) -0.264(4) 0.931(4) 0.075(17) Uiso 1 1 d
H21 H 0.243(6) -0.031(4) 0.623(4) 0.085(19) Uiso 1 1 d
H19B H 0.647(5) -0.259(4) 0.531(4) 0.063(17) Uiso 1 1 d
H10B H 0.612(7) 0.014(5) 0.909(5) 0.10(2) Uiso 1 1 d

loop_
_atom_site_aniso_label
_atom_site_aniso_U_11
_atom_site_aniso_U_22
_atom_site_aniso_U_33
_atom_site_aniso_U_23
_atom_site_aniso_U_13
_atom_site_aniso_U_12
O1 0.081(2) 0.065(2) 0.0372(19) 0.0066(17) 0.0161(17) 0.0013(19)
O2 0.088(3) 0.075(3) 0.048(2) 0.0018(18) 0.0331(19) 0.004(2)
S2 0.0554(8) 0.0470(8) 0.0425(8) 0.0037(6) 0.0130(5) -0.0003(6)
S11 0.0662(9) 0.0589(9) 0.0402(8) 0.0012(6) 0.0132(6) 0.0041(7)
Cl1 0.154(2) 0.1033(17) 0.228(3) -0.0247(18) -0.013(2) -0.0328(16)
Cl2 0.0903(13) 0.198(2) 0.0880(14) -0.0301(14) 0.0105(10) 0.0226(14)
Cl3 0.0949(12) 0.1116(14) 0.0742(11) -0.0193(10) 0.0036(9) 0.0009(10)
C8 0.054(3) 0.037(3) 0.046(3) 0.002(2) 0.010(2) 0.005(2)
C7 0.073(4) 0.062(4) 0.036(3) -0.003(3) 0.004(3) 0.005(3)
C6 0.050(3) 0.075(4) 0.058(4) -0.003(3) -0.004(3) -0.001(3)
C5 0.050(3) 0.057(3) 0.055(4) 0.005(3) 0.011(3) 0.000(3)
C4 0.055(3) 0.033(2) 0.040(3) 0.002(2) 0.003(2) 0.002(2)
C9 0.048(3) 0.028(2) 0.051(3) 0.002(2) 0.008(2) -0.001(2)
C3 0.060(4) 0.040(3) 0.045(3) 0.000(2) 0.005(3) 0.004(3)
C1 0.049(3) 0.045(3) 0.041(3) 0.002(2) 0.010(2) 0.001(2)
C19 0.076(4) 0.064(4) 0.061(4) 0.002(3) -0.001(3) -0.021(3)
C17 0.050(3) 0.035(3) 0.041(3) -0.002(2) 0.006(2) -0.002(2)
C16 0.055(3) 0.052(3) 0.046(3) 0.002(2) 0.014(3) 0.009(3)
C15 0.050(3) 0.059(3) 0.063(4) 0.005(3) 0.003(3) 0.017(3)
C14 0.059(3) 0.051(3) 0.046(3) 0.006(3) 0.003(3) 0.008(3)
C13 0.054(3) 0.035(3) 0.041(3) 0.002(2) 0.009(2) 0.002(2)
C18 0.044(3) 0.034(3) 0.048(3) 0.002(2) 0.008(2) 0.001(2)
C12 0.057(3) 0.041(3) 0.046(3) 0.004(2) 0.010(2) 0.006(2)
C20 0.064(4) 0.069(4) 0.062(4) -0.007(3) 0.023(3) -0.001(3)
C10 0.071(4) 0.048(3) 0.059(4) 0.002(3) 0.017(3) 0.005(3)
C21 0.071(4) 0.088(5) 0.076(4) -0.019(4) -0.011(3) 0.010(4)

loop_
_atom_type_symbol
_atom_type_description
_atom_type_scat_dispersion_real
_atom_type_scat_dispersion_imag
_atom_type_scat_source
C C 0.0033 0.0016 'International Tables Vol C Tables 4.2.6.8 and 6.1.1.4'
H H 0.0000 0.0000 'International Tables Vol C Tables 4.2.6.8 and 6.1.1.4'
O O 0.0106 0.0060 'International Tables Vol C Tables 4.2.6.8 and 6.1.1.4'
S S 0.1246 0.1234 'International Tables Vol C Tables 4.2.6.8 and 6.1.1.4'
Cl Cl 0.1484 0.1585 'International Tables Vol C Tables 4.2.6.8 and 6.1.1.4'

loop_
_geom_angle_atom_site_label_1
_geom_angle_atom_site_label_2
_geom_angle_atom_site_label_3
_geom_angle
O1 S2 C1 106.9(2)
O1 S2 C3 103.6(2)
C1 S2 C3 98.6(2)
O2 S11 C12 107.0(2)
O2 S11 C10 105.0(2)
C12 S11 C10 98.6(3)
C7 C8 C9 118.5(5)
C7 C8 C10 120.1(5)
C9 C8 C10 121.4(5)
C6 C7 C8 121.7(6)
C6 C7 H7 120(3)
C8 C7 H7 118(3)
C7 C6 C5 119.9(6)
C7 C6 H6 124(3)
C5 C6 H6 115(3)
C6 C5 C4 120.1(5)
C6 C5 H5 126(3)
C4 C5 H5 114(3)
C5 C4 C9 118.9(5)
C5 C4 C3 120.1(5)
C9 C4 C3 121.0(5)
C8 C9 C4 120.9(5)
C8 C9 H9 118(3)
C4 C9 H9 121(3)
C4 C3 S2 116.1(3)
C4 C3 H3A 108(3)
S2 C3 H3A 106(3)
C4 C3 H3B 113(3)
S2 C3 H3B 98(3)
H3A C3 H3B 115(4)
C19 C1 C17 128.8(5)
C19 C1 S2 118.7(4)
C17 C1 S2 112.5(3)
C1 C19 H19A 115(3)
C1 C19 H19B 122(4)
H19A C19 H19B 123(5)
C18 C17 C16 118.9(4)
C18 C17 C1 120.4(4)
C16 C17 C1 120.3(4)
C15 C16 C17 120.2(5)
C15 C16 H16 120(3)
C17 C16 H16 119(3)
C16 C15 C14 120.7(5)
C16 C15 H15 118(3)
C14 C15 H15 121(3)
C15 C14 C13 120.2(5)
C15 C14 H14 120(3)
C13 C14 H14 120(3)
C14 C13 C18 119.0(4)
C14 C13 C12 121.4(4)
C18 C13 C12 119.4(4)
C13 C18 C17 120.8(5)
C13 C18 H18 118(3)
C17 C18 H18 119(3)
C20 C12 C13 127.3(5)
C20 C12 S11 117.3(4)
C13 C12 S11 115.4(4)
C12 C20 H20A 125(3)
C12 C20 H20B 119(3)
H20A C20 H20B 116(5)
C8 C10 S11 113.6(4)
C8 C10 H10A 113(3)
S11 C10 H10A 100(3)
C8 C10 H10B 113(4)
S11 C10 H10B 107(4)
H10A C10 H10B 110(5)
Cl1 C21 Cl3 112.6(4)
Cl1 C21 Cl2 109.7(4)
Cl3 C21 Cl2 109.0(3)
Cl1 C21 H21 113(3)
Cl3 C21 H21 109(3)
Cl2 C21 H21 103(3)

loop_
_geom_bond_atom_site_label_1
_geom_bond_atom_site_label_2
_geom_bond_distance
O1 S2 1.492(3)
O2 S11 1.485(3)
S2 C1 1.797(5)
S2 C3 1.833(5)
S11 C12 1.809(5)
S11 C10 1.834(6)
Cl1 C21 1.719(7)
Cl2 C21 1.762(7)
Cl3 C21 1.739(6)
C8 C7 1.374(7)
C8 C9 1.391(7)
C8 C10 1.504(7)
C7 C6 1.371(8)
C7 H7 0.77(4)
C6 C5 1.381(7)
C6 H6 0.94(5)
C5 C4 1.391(7)
C5 H5 0.93(5)
C4 C9 1.395(6)
C4 C3 1.498(7)
C9 H9 1.04(5)
C3 H3A 0.94(5)
C3 H3B 1.10(5)
C1 C19 1.313(7)
C1 C17 1.485(6)
C19 H19A 1.04(6)
C19 H19B 0.84(5)
C17 C18 1.391(6)
C17 C16 1.394(7)
C16 C15 1.364(7)
C16 H16 0.90(5)
C15 C14 1.382(7)
C15 H15 0.96(5)
C14 C13 1.385(7)
C14 H14 0.96(6)
C13 C18 1.387(6)
C13 C12 1.472(6)
C18 H18 0.94(4)
C12 C20 1.308(7)
C20 H20A 0.87(5)
C20 H20B 0.93(5)
C10 H10A 1.06(6)
C10 H10B 0.87(7)
C21 H21 1.02(6)

loop_
_cod_related_entry_id
_cod_related_entry_database
_cod_related_entry_code
1 ChemSpider 21159330
